data_1527086
loop_
_publ_author_name
'Andresen, A.F.'
'van Laar, R.'

_publ_section_title
;
 The magnetic structure of Fe3 Se4
;
_journal_name_full 'Acta Chemica Scandinavica (1-27,1973-42,1988)'
_journal_page_first 2435
_journal_page_last 2439
_journal_volume 24
_journal_year 1970
_chemical_formula_sum 'Fe3 Se4'
_space_group_IT_number 12
_symmetry_space_group_name_Hall '-I 2y'
_symmetry_space_group_name_H-M 'I 1 2/m 1'
_cell_angle_alpha 90
_cell_angle_beta 91.807
_cell_angle_gamma 90
_cell_formula_units_Z 2
_cell_length_a 6.208
_cell_length_b 3.541
_cell_length_c 11.281
_cell_volume 247.862
_citation_journal_id_ASTM ACSAA4
_cod_data_source_file Andresen_ACSAA4_1970_1205.cif
_cod_data_source_block Fe3Se4
_cod_original_cell_volume 247.8616
_cod_original_sg_symbol_Hall '-C 2y (x,y,-x+z)'
_cod_database_code 1527086

loop_
_symmetry_equiv_pos_as_xyz
x,y,z
-x,y,-z
-x,-y,-z
x,-y,z
x+1/2,y+1/2,z+1/2
-x+1/2,y+1/2,-z+1/2
-x+1/2,-y+1/2,-z+1/2
x+1/2,-y+1/2,z+1/2

loop_
_atom_site_label
_atom_site_type_symbol
_atom_site_fract_x
_atom_site_fract_y
_atom_site_fract_z
_atom_site_occupancy
_atom_site_U_iso_or_equiv
Se2 Se-2 0.3366 0 0.3889 1 0.0
Fe2 Fe+2 0.0431 0 0.2429 1 0.0
Se1 Se-2 0.337 0 0.8623 1 0.0
Fe1 Fe+2 0 0 0.5 1 0.0
